data_1561887
loop_
_publ_author_name
'Wang, Yansong'
'Zhou, Zhimin'

_publ_section_title
;
 Utilization of mixed ligands to construct two new coordination polymers:
 Syntheses, structures and properties
;
_journal_name_full 'Journal of Solid State Chemistry'
_journal_page_first 117
_journal_page_last 123
_journal_paper_doi 10.1016/j.jssc.2015.04.026
_journal_volume 228
_journal_year 2015
_chemical_formula_moiety '0.5(C56 H32 O16 Zn4)'
_chemical_formula_sum 'C14 H8 O4 Zn'
_chemical_formula_weight 305.57
_space_group_crystal_system orthorhombic
_space_group_IT_number 61
_space_group_name_Hall '-P 2ac 2ab'
_space_group_name_H-M_alt 'P b c a'
_atom_sites_solution_hydrogens geom
_atom_sites_solution_primary direct
_cell_angle_alpha 90
_cell_angle_beta 90
_cell_angle_gamma 90
_cell_formula_units_Z 8
_cell_length_a 12.7080(5)
_cell_length_b 7.1786(3)
_cell_length_c 25.3307(10)
_cell_measurement_reflns_used 5365
_cell_measurement_temperature 296(2)
_cell_measurement_theta_max 28.006
_cell_measurement_theta_min 2.271
_cell_volume 2310.81(16)
_computing_molecular_graphics 'Olex2 (Dolomanov et al., 2009)'
_computing_publication_material 'Olex2 (Dolomanov et al., 2009)'
_computing_structure_refinement 'ShelXL (Sheldrick, 2008)'
_computing_structure_solution 'ShelXS-1997 (Sheldrick, 2008)'
_diffrn_ambient_temperature 296.15
_diffrn_measured_fraction_theta_full 0.999
_diffrn_measured_fraction_theta_max 0.999
_diffrn_measurement_device_type 'CCD area detector'
_diffrn_measurement_method 'phi and omega scans'
_diffrn_radiation_monochromator graphite
_diffrn_radiation_type MoK\a
_diffrn_radiation_wavelength 0.71073
_diffrn_reflns_av_R_equivalents 0.0249
_diffrn_reflns_av_unetI/netI 0.0202
_diffrn_reflns_Laue_measured_fraction_full 0.999
_diffrn_reflns_Laue_measured_fraction_max 0.999
_diffrn_reflns_limit_h_max 16
_diffrn_reflns_limit_h_min -16
_diffrn_reflns_limit_k_max 9
_diffrn_reflns_limit_k_min -9
_diffrn_reflns_limit_l_max 21
_diffrn_reflns_limit_l_min -33
_diffrn_reflns_number 13684
_diffrn_reflns_point_group_measured_fraction_full 0.999
_diffrn_reflns_point_group_measured_fraction_max 0.999
_diffrn_reflns_theta_full 25.242
_diffrn_reflns_theta_max 28.326
_diffrn_reflns_theta_min 2.270
_exptl_absorpt_coefficient_mu 2.131
_exptl_absorpt_correction_T_max 0.7457
_exptl_absorpt_correction_T_min 0.5679
_exptl_absorpt_correction_type multi-scan
_exptl_absorpt_process_details
;
SADABS-2008/1 (Bruker,2008) was used for absorption correction.
wR2(int) was 0.0908 before and 0.0352 after correction.
The Ratio of minimum to maximum transmission is 0.7616.
The \l/2 correction factor is 0.0015.
;
_exptl_crystal_colour colorless
_exptl_crystal_density_diffrn 1.757
_exptl_crystal_description strip
_exptl_crystal_F_000 1232
_exptl_crystal_size_max 0.51
_exptl_crystal_size_mid 0.26
_exptl_crystal_size_min 0.20
_refine_diff_density_max 0.351
_refine_diff_density_min -0.485
_refine_diff_density_rms 0.060
_refine_ls_extinction_coef .
_refine_ls_extinction_method none
_refine_ls_goodness_of_fit_ref 1.061
_refine_ls_hydrogen_treatment constr
_refine_ls_matrix_type full
_refine_ls_number_parameters 172
_refine_ls_number_reflns 2874
_refine_ls_number_restraints 0
_refine_ls_restrained_S_all 1.061
_refine_ls_R_factor_all 0.0350
_refine_ls_R_factor_gt 0.0271
_refine_ls_shift/su_max 0.003
_refine_ls_shift/su_mean 0.000
_refine_ls_structure_factor_coef Fsqd
_refine_ls_weighting_details 'w=1/[\s^2^(Fo^2^)+(0.0315P)^2^+1.2705P] where P=(Fo^2^+2Fc^2^)/3'
_refine_ls_weighting_scheme calc
_refine_ls_wR_factor_gt 0.0658
_refine_ls_wR_factor_ref 0.0692
_reflns_Friedel_coverage 0.000
_reflns_Friedel_fraction_full .
_reflns_Friedel_fraction_max .
_reflns_number_gt 2449
_reflns_number_total 2874
_reflns_threshold_expression 'I > 2\s(I)'
_cod_data_source_file JSSC-2015-228-117.cif
_cod_data_source_block 2
_cod_original_formula_sum 'C14 H8 O4 Zn1'
_cod_database_code 1561887
_shelx_space_group_comment
;
The symmetry employed for this shelxl refinement is uniquely defined
by the following loop, which should always be used as a source of
symmetry information in preference to the above space-group names.
They are only intended as comments.
;
_olex2_refinement_description
;
1. Fixed Uiso
 At 1.2 times of:
  All C(H) groups
2.a Aromatic/amide H refined with riding coordinates:
 C3(H3), C4(H4), C5(H5), C6(H6), C9(H9), C10(H10), C12(H12), C13(H13)
;

loop_
_space_group_symop_operation_xyz
'x, y, z'
'-x+1/2, -y, z+1/2'
'-x, y+1/2, -z+1/2'
'x+1/2, -y+1/2, -z'
'-x, -y, -z'
'x-1/2, y, -z-1/2'
'x, -y-1/2, z-1/2'
'-x-1/2, y-1/2, z'

loop_
_atom_site_label
_atom_site_type_symbol
_atom_site_fract_x
_atom_site_fract_y
_atom_site_fract_z
_atom_site_U_iso_or_equiv
_atom_site_adp_type
_atom_site_occupancy
_atom_site_site_symmetry_order
_atom_site_calc_flag
_atom_site_refinement_flags_posn
_atom_site_refinement_flags_adp
_atom_site_refinement_flags_occupancy
_atom_site_disorder_assembly
_atom_site_disorder_group
Zn1 Zn 0.74062(2) 0.20601(3) 0.57742(2) 0.02808(8) Uani 1 1 d . . . . .
O1 O 0.65826(12) 0.23888(19) 0.50149(6) 0.0393(3) Uani 1 1 d . . . . .
O2 O 0.81265(11) -0.02619(18) 0.55310(5) 0.0358(3) Uani 1 1 d . . . . .
O3 O 0.63671(10) 0.10810(18) 0.62613(5) 0.0337(3) Uani 1 1 d . . . . .
O4 O 0.86226(12) 0.29760(18) 0.61858(7) 0.0486(4) Uani 1 1 d . . . . .
C1 C 0.90080(14) 0.4487(2) 0.63391(7) 0.0263(4) Uani 1 1 d . . . . .
C2 C 0.99904(14) 0.4408(2) 0.66657(7) 0.0260(4) Uani 1 1 d . . . . .
C3 C 1.00442(16) 0.3102(3) 0.70713(8) 0.0382(5) Uani 1 1 d . . . . .
H3 H 0.9520 0.2204 0.7101 0.046 Uiso 1 1 calc R . . . .
C4 C 1.08604(18) 0.3115(3) 0.74303(9) 0.0451(5) Uani 1 1 d . . . . .
H4 H 1.0874 0.2256 0.7705 0.054 Uiso 1 1 calc R . . . .
C5 C 1.16580(17) 0.4410(3) 0.73801(8) 0.0416(5) Uani 1 1 d . . . . .
H5 H 1.2206 0.4436 0.7623 0.050 Uiso 1 1 calc R . . . .
C6 C 1.16378(15) 0.5667(3) 0.69673(8) 0.0333(4) Uani 1 1 d . . . . .
H6 H 1.2191 0.6504 0.6928 0.040 Uiso 1 1 calc R . . . .
C7 C 1.08047(14) 0.5710(2) 0.66062(7) 0.0252(3) Uani 1 1 d . . . . .
C8 C 1.08645(13) 0.7075(2) 0.61663(7) 0.0254(3) Uani 1 1 d . . . . .
C9 C 1.10689(16) 0.8948(3) 0.62709(7) 0.0337(4) Uani 1 1 d . . . . .
H9 H 1.1086 0.9364 0.6619 0.040 Uiso 1 1 calc R . . . .
C10 C 1.12482(16) 1.0203(3) 0.58625(8) 0.0342(4) Uani 1 1 d . . . . .
H10 H 1.1381 1.1449 0.5938 0.041 Uiso 1 1 calc R . . . .
C11 C 1.12280(13) 0.9591(2) 0.53415(7) 0.0263(4) Uani 1 1 d . . . . .
C12 C 1.09780(14) 0.7743(3) 0.52334(7) 0.0281(4) Uani 1 1 d . . . . .
H12 H 1.0930 0.7343 0.4885 0.034 Uiso 1 1 calc R . . . .
C13 C 1.07997(14) 0.6492(3) 0.56416(7) 0.0284(4) Uani 1 1 d . . . . .
H13 H 1.0636 0.5259 0.5565 0.034 Uiso 1 1 calc R . . . .
C14 C 0.65578(13) 0.4101(3) 0.50825(7) 0.0283(4) Uani 1 1 d . . . . .

loop_
_atom_site_aniso_label
_atom_site_aniso_U_11
_atom_site_aniso_U_22
_atom_site_aniso_U_33
_atom_site_aniso_U_23
_atom_site_aniso_U_13
_atom_site_aniso_U_12
Zn1 0.02797(12) 0.01739(12) 0.03890(14) 0.00855(8) 0.00238(8) 0.00039(8)
O1 0.0509(9) 0.0262(7) 0.0408(8) 0.0052(6) -0.0034(6) 0.0107(6)
O2 0.0455(8) 0.0304(7) 0.0315(7) 0.0108(6) 0.0089(6) 0.0114(6)
O3 0.0354(7) 0.0243(6) 0.0414(7) 0.0023(6) 0.0100(6) -0.0050(5)
O4 0.0395(8) 0.0248(7) 0.0815(12) 0.0046(7) -0.0182(8) -0.0042(6)
C1 0.0251(8) 0.0243(8) 0.0295(9) 0.0062(7) 0.0050(7) -0.0010(7)
C2 0.0266(8) 0.0232(8) 0.0283(9) 0.0045(7) 0.0027(7) 0.0036(7)
C3 0.0348(10) 0.0353(10) 0.0447(11) 0.0173(9) 0.0063(8) 0.0029(8)
C4 0.0500(13) 0.0486(13) 0.0368(11) 0.0207(10) 0.0046(9) 0.0146(10)
C5 0.0399(11) 0.0523(13) 0.0326(11) 0.0024(9) -0.0046(9) 0.0149(10)
C6 0.0293(9) 0.0374(10) 0.0332(10) -0.0003(8) -0.0011(8) 0.0025(8)
C7 0.0276(8) 0.0238(8) 0.0242(8) 0.0007(6) 0.0038(7) 0.0030(7)
C8 0.0246(8) 0.0251(8) 0.0264(8) 0.0023(7) 0.0030(6) -0.0025(7)
C9 0.0457(11) 0.0285(9) 0.0270(9) -0.0023(7) 0.0021(8) -0.0068(8)
C10 0.0449(11) 0.0224(9) 0.0353(10) -0.0005(7) 0.0034(8) -0.0063(8)
C11 0.0237(8) 0.0260(9) 0.0294(9) 0.0058(7) 0.0015(7) -0.0018(6)
C12 0.0302(9) 0.0299(9) 0.0242(8) -0.0005(7) 0.0031(7) -0.0048(7)
C13 0.0314(9) 0.0242(8) 0.0297(9) -0.0005(7) 0.0032(7) -0.0051(7)
C14 0.0210(8) 0.0303(9) 0.0335(9) 0.0082(8) 0.0014(7) 0.0016(7)

loop_
_atom_type_symbol
_atom_type_description
_atom_type_scat_dispersion_real
_atom_type_scat_dispersion_imag
_atom_type_scat_source
C C 0.0033 0.0016 'International Tables Vol C Tables 4.2.6.8 and 6.1.1.4'
H H 0.0000 0.0000 'International Tables Vol C Tables 4.2.6.8 and 6.1.1.4'
O O 0.0106 0.0060 'International Tables Vol C Tables 4.2.6.8 and 6.1.1.4'
Zn Zn 0.2839 1.4301 'International Tables Vol C Tables 4.2.6.8 and 6.1.1.4'

loop_
_geom_angle_atom_site_label_1
_geom_angle_atom_site_label_2
_geom_angle_atom_site_label_3
_geom_angle
_geom_angle_site_symmetry_1
_geom_angle_site_symmetry_3
O1 Zn1 C14 29.44(6) . .
O2 Zn1 O1 92.17(5) . .
O2 Zn1 O1 59.97(5) 8_765 .
O2 Zn1 O2 144.03(7) . 8_765
O2 Zn1 C14 117.74(6) . .
O2 Zn1 C14 30.66(6) 8_765 .
O3 Zn1 O1 105.72(6) . .
O3 Zn1 O2 107.15(6) . 8_765
O3 Zn1 O2 101.87(5) . .
O3 Zn1 O4 108.51(7) . .
O3 Zn1 C14 111.16(6) . .
O4 Zn1 O1 142.80(6) . .
O4 Zn1 O2 94.69(6) . .
O4 Zn1 O2 95.79(5) . 8_765
O4 Zn1 C14 120.44(6) . .
C14 O1 Zn1 89.87(12) . .
Zn1 O2 Zn1 121.21(7) . 8_755
C14 O2 Zn1 91.93(11) 8_755 8_755
C14 O2 Zn1 135.24(12) 8_755 .
C1 O3 Zn1 133.56(12) 8_755 .
C1 O4 Zn1 139.25(13) . .
O3 C1 C2 115.96(15) 8_765 .
O4 C1 O3 126.34(17) . 8_765
O4 C1 C2 117.65(15) . .
C3 C2 C1 118.28(16) . .
C3 C2 C7 119.47(17) . .
C7 C2 C1 121.99(15) . .
C2 C3 H3 119.4 . .
C4 C3 C2 121.23(19) . .
C4 C3 H3 119.4 . .
C3 C4 H4 120.1 . .
C3 C4 C5 119.73(18) . .
C5 C4 H4 120.1 . .
C4 C5 H5 120.1 . .
C4 C5 C6 119.70(19) . .
C6 C5 H5 120.1 . .
C5 C6 H6 119.2 . .
C5 C6 C7 121.57(19) . .
C7 C6 H6 119.2 . .
C2 C7 C8 123.92(16) . .
C6 C7 C2 118.22(16) . .
C6 C7 C8 117.79(16) . .
C9 C8 C7 120.19(16) . .
C9 C8 C13 118.74(16) . .
C13 C8 C7 120.89(15) . .
C8 C9 H9 119.5 . .
C10 C9 C8 120.90(17) . .
C10 C9 H9 119.5 . .
C9 C10 H10 120.1 . .
C9 C10 C11 119.89(17) . .
C11 C10 H10 120.1 . .
C10 C11 C14 118.74(16) . 4_566
C12 C11 C10 119.46(16) . .
C12 C11 C14 121.62(16) . 4_566
C11 C12 H12 119.8 . .
C13 C12 C11 120.49(17) . .
C13 C12 H12 119.8 . .
C8 C13 H13 119.8 . .
C12 C13 C8 120.39(17) . .
C12 C13 H13 119.8 . .
O1 C14 Zn1 60.69(10) . .
O1 C14 O2 117.70(16) . 8_765
O1 C14 C11 122.19(17) . 4_466
O2 C14 Zn1 57.41(9) 8_765 .
O2 C14 C11 120.04(16) 8_765 4_466
C11 C14 Zn1 171.03(12) 4_466 .

loop_
_geom_bond_atom_site_label_1
_geom_bond_atom_site_label_2
_geom_bond_distance
_geom_bond_site_symmetry_2
Zn1 O1 2.2023(15) .
Zn1 O2 1.9990(13) .
Zn1 O2 2.1292(13) 8_765
Zn1 O3 1.9391(12) .
Zn1 O4 1.9771(15) .
Zn1 C14 2.5257(17) .
O1 C14 1.241(2) .
O2 Zn1 2.1292(13) 8_755
O2 C14 1.289(2) 8_755
O3 C1 1.255(2) 8_755
O4 C1 1.252(2) .
C1 O3 1.255(2) 8_765
C1 C2 1.499(2) .
C2 C3 1.393(2) .
C2 C7 1.403(2) .
C3 H3 0.9300 .
C3 C4 1.379(3) .
C4 H4 0.9300 .
C4 C5 1.381(3) .
C5 H5 0.9300 .
C5 C6 1.381(3) .
C6 H6 0.9300 .
C6 C7 1.399(3) .
C7 C8 1.486(2) .
C8 C9 1.395(2) .
C8 C13 1.396(2) .
C9 H9 0.9300 .
C9 C10 1.391(3) .
C10 H10 0.9300 .
C10 C11 1.391(3) .
C11 C12 1.392(2) .
C11 C14 1.486(2) 4_566
C12 H12 0.9300 .
C12 C13 1.388(2) .
C13 H13 0.9300 .
C14 O2 1.289(2) 8_765
C14 C11 1.487(2) 4_466
